data_7159346
loop_
_publ_author_name
'Li, Kuiliang'
'Gao, Siyu'
'Zha, Zhenggen'
'Wang, Zhiyong'

_publ_section_title
;
 Construction of chiral <i>N</i>,<i>O</i>-hemiaminals <i>via</i> a
 copper-catalyzed enantioselective Michael/<i>N</i>-hemiacetalization
 cascade reaction.
;
_journal_issue 21
_journal_name_full 'Organic &amp; biomolecular chemistry'
_journal_page_first 4404
_journal_page_last 4408
_journal_paper_doi 10.1039/d3ob00542a
_journal_volume 21
_journal_year 2023
_chemical_absolute_configuration ad
_chemical_formula_moiety 'C27 H23 Br N2 O4'
_chemical_formula_sum 'C27 H23 Br N2 O4'
_chemical_formula_weight 519.38
_space_group_crystal_system orthorhombic
_space_group_IT_number 19
_space_group_name_Hall 'P 2ac 2ab'
_space_group_name_H-M_alt 'P 21 21 21'
_atom_sites_solution_hydrogens geom
_audit_creation_date 2022-09-30
_audit_creation_method
;
Olex2 1.3
(compiled 2020.11.12 svn.r5f609507 for OlexSys, GUI svn.r6408)
;
_audit_update_record
;
2023-03-10 deposited with the CCDC.	2023-05-10 downloaded from the CCDC.
;
_cell_angle_alpha 90
_cell_angle_beta 90
_cell_angle_gamma 90
_cell_formula_units_Z 4
_cell_length_a 10.19020(11)
_cell_length_b 11.29931(13)
_cell_length_c 21.3624(3)
_cell_measurement_reflns_used 7465
_cell_measurement_temperature 293(2)
_cell_measurement_theta_max 72.9670
_cell_measurement_theta_min 5.6950
_cell_volume 2459.71(5)
_computing_cell_refinement 'CrysAlisPro 1.171.41.110a (Rigaku OD, 2021)'
_computing_data_collection 'CrysAlisPro 1.171.41.110a (Rigaku OD, 2021)'
_computing_data_reduction 'CrysAlisPro 1.171.41.110a (Rigaku OD, 2021)'
_computing_molecular_graphics 'Olex2 1.3 (Dolomanov et al., 2009)'
_computing_publication_material 'Olex2 1.3 (Dolomanov et al., 2009)'
_computing_structure_refinement 'SHELXL 2013/4 (Sheldrick, 2015)'
_diffrn_ambient_temperature 293(2)
_diffrn_detector 'CCD plate'
_diffrn_detector_area_resol_mean 5.2169
_diffrn_detector_type AtlasS2
_diffrn_measured_fraction_theta_full 1.000
_diffrn_measured_fraction_theta_max 0.985
_diffrn_measurement_details
;
List of Runs (angles in degrees, time in seconds):

  # Type    Start    End  Width  t~exp~   \w     \q     \k     \f   Frames
#--------------------------------------------------------------------------
  1  \w   -119.00  -3.00   1.00    2.00    --  -41.76 -19.00  60.00  116
  2  \w     10.00  44.00   1.00    2.00    --   41.76 -77.00 -90.00   34
  3  \w     55.00  93.00   1.00    2.00    --   41.76-125.00 -60.00   38
  4  \w    131.00 175.00   1.00    4.00    --  106.05  77.00 -30.00   44
  5  \w     82.00 112.00   1.00    4.00    --  106.05-125.00  90.00   30
  6  \w    107.00 154.00   1.00    4.00    --  106.05  77.00 -60.00   47
  7  \w     82.00 108.00   1.00    4.00    --  106.05-125.00-180.00   26
  8  \w     35.00 131.00   1.00    4.00    --  106.05 -61.00 -60.00   96
  9  \w     78.00 178.00   1.00    4.00    --  106.05  30.00 -90.00  100
 10  \w     34.00 104.00   1.00    4.00    --  106.05 -94.00 -90.00   70
;
_diffrn_measurement_device 'four-circle diffractometer'
_diffrn_measurement_device_type 'SuperNova, Dual, Cu at home/near, AtlasS2'
_diffrn_measurement_method '\w scans'
_diffrn_orient_matrix_type 'CrysAlisPro convention (1999,Acta A55,543-557)'
_diffrn_orient_matrix_UB_11 0.0767851000
_diffrn_orient_matrix_UB_12 -0.1174167000
_diffrn_orient_matrix_UB_13 0.0001340000
_diffrn_orient_matrix_UB_21 0.1290210000
_diffrn_orient_matrix_UB_22 0.0686384000
_diffrn_orient_matrix_UB_23 0.0096930000
_diffrn_orient_matrix_UB_31 -0.0176629000
_diffrn_orient_matrix_UB_32 -0.0091083000
_diffrn_orient_matrix_UB_33 0.0714788000
_diffrn_radiation_monochromator mirror
_diffrn_radiation_probe x-ray
_diffrn_radiation_type 'Cu K\a'
_diffrn_radiation_wavelength 1.54184
_diffrn_reflns_av_R_equivalents 0.0232
_diffrn_reflns_av_unetI/netI 0.0270
_diffrn_reflns_Laue_measured_fraction_full 1.000
_diffrn_reflns_Laue_measured_fraction_max 0.985
_diffrn_reflns_limit_h_max 12
_diffrn_reflns_limit_h_min -12
_diffrn_reflns_limit_k_max 13
_diffrn_reflns_limit_k_min -13
_diffrn_reflns_limit_l_max 26
_diffrn_reflns_limit_l_min -14
_diffrn_reflns_number 9093
_diffrn_reflns_point_group_measured_fraction_full 0.998
_diffrn_reflns_point_group_measured_fraction_max 0.969
_diffrn_reflns_theta_full 67.684
_diffrn_reflns_theta_max 72.992
_diffrn_reflns_theta_min 4.139
_diffrn_source 'micro-focus sealed X-ray tube'
_diffrn_source_type 'SuperNova (Cu) X-ray Source'
_exptl_absorpt_coefficient_mu 2.570
_exptl_absorpt_correction_T_max 1.00000
_exptl_absorpt_correction_T_min 0.82541
_exptl_absorpt_correction_type multi-scan
_exptl_absorpt_process_details
;
CrysAlisPro 1.171.41.110a (Rigaku Oxford Diffraction, 2021)
Empirical absorption correction using spherical harmonics,
implemented in SCALE3 ABSPACK scaling algorithm.
;
_exptl_crystal_density_diffrn 1.403
_exptl_crystal_description block
_exptl_crystal_F_000 1064
_exptl_crystal_size_max 0.24
_exptl_crystal_size_mid 0.23
_exptl_crystal_size_min 0.2
_refine_diff_density_max 0.206
_refine_diff_density_min -0.541
_refine_diff_density_rms 0.075
_refine_ls_abs_structure_details
;
 Flack x determined using 1962 quotients [(I+)-(I-)]/[(I+)+(I-)]
 (Parsons and Flack (2004), Acta Cryst. A60, s61).
;
_refine_ls_abs_structure_Flack -0.007(6)
_refine_ls_extinction_method none
_refine_ls_goodness_of_fit_ref 1.074
_refine_ls_hydrogen_treatment constr
_refine_ls_matrix_type full
_refine_ls_number_parameters 309
_refine_ls_number_reflns 4766
_refine_ls_number_restraints 0
_refine_ls_restrained_S_all 1.074
_refine_ls_R_factor_all 0.0326
_refine_ls_R_factor_gt 0.0322
_refine_ls_shift/su_max 0.000
_refine_ls_shift/su_mean 0.000
_refine_ls_structure_factor_coef Fsqd
_refine_ls_weighting_details 'w=1/[\s^2^(Fo^2^)+(0.0401P)^2^+0.7713P] where P=(Fo^2^+2Fc^2^)/3'
_refine_ls_weighting_scheme calc
_refine_ls_wR_factor_gt 0.0816
_refine_ls_wR_factor_ref 0.0820
_reflns_Friedel_coverage 0.732
_reflns_Friedel_fraction_full 0.995
_reflns_Friedel_fraction_max 0.946
_reflns_number_gt 4696
_reflns_number_total 4766
_reflns_threshold_expression 'I > 2\s(I)'
_cod_data_source_file d3ob00542a2.cif
_cod_data_source_block lkl11_auto
_cod_depositor_comments 'Adding full bibliography for 7159346.cif.'
_cod_original_cell_volume 2459.72(5)
_cod_database_code 7159346
_shelxl_version_number 2013-4
_chemical_oxdiff_formula c20h20o2n2c
_shelx_space_group_comment
;
The symmetry employed for this shelxl refinement is uniquely defined
by the following loop, which should always be used as a source of
symmetry information in preference to the above space-group names.
They are only intended as comments.
;
_shelx_estimated_absorpt_t_max 0.627
_shelx_estimated_absorpt_t_min 0.577
_reflns_odcompleteness_completeness 99.92
_reflns_odcompleteness_iscentric 1
_reflns_odcompleteness_theta 66.97
_olex2_refinement_description
;
1.a Ternary CH refined with riding coordinates:
 C7(H7)
1.b Secondary CH2 refined with riding coordinates:
 C11(H11A,H11B), C19(H19A,H19B)
1.c Aromatic/amide H refined with riding coordinates:
 C6(H6), C5(H5), C14(H14), C2(H2A), C3(H3), C21(H21), C15(H15), C18(H18),
 C22(H22), C16(H16), C25(H25), C17(H17), C23(H23), C24(H24)
1.d Idealised Me refined as rotating group:
 C27(H27A,H27B,H27C)
1.e Idealised tetrahedral OH refined as rotating group:
 O2(H2)
;
_olex2_submission_special_instructions 'No special instructions were received'
_oxdiff_exptl_absorpt_empirical_details
;
Empirical correction (ABSPACK) includes:
- Absorption correction using spherical harmonics
- Frame scaling
;
_oxdiff_exptl_absorpt_empirical_full_max 1.217
_oxdiff_exptl_absorpt_empirical_full_min 0.804

loop_
_space_group_symop_operation_xyz
'x, y, z'
'-x+1/2, -y, z+1/2'
'-x, y+1/2, -z+1/2'
'x+1/2, -y+1/2, -z'

loop_
_atom_site_label
_atom_site_type_symbol
_atom_site_fract_x
_atom_site_fract_y
_atom_site_fract_z
_atom_site_U_iso_or_equiv
_atom_site_adp_type
_atom_site_occupancy
_atom_site_site_symmetry_order
_atom_site_calc_flag
_atom_site_refinement_flags_posn
_atom_site_refinement_flags_adp
_atom_site_refinement_flags_occupancy
_atom_site_disorder_assembly
_atom_site_disorder_group
Br1 Br 0.86164(3) 0.44836(4) 0.32336(2) 0.05647(14) Uani 1 1 d . . . . .
O1 O 0.0761(2) 0.2102(2) 0.25013(9) 0.0381(5) Uani 1 1 d . . . . .
O2 O 0.1228(2) 0.5524(2) 0.13588(10) 0.0458(5) Uani 1 1 d . . . . .
H2 H 0.0571 0.5804 0.1524 0.069 Uiso 1 1 calc R U . . .
O3 O 0.3830(3) 0.3726(2) 0.14606(15) 0.0590(7) Uani 1 1 d . . . . .
O4 O 0.3821(3) 0.5691(2) 0.13674(15) 0.0619(7) Uani 1 1 d . . . . .
N1 N 0.0950(3) 0.1765(2) 0.31421(12) 0.0398(6) Uani 1 1 d . . . . .
N2 N 0.1259(3) 0.3687(2) 0.18587(11) 0.0361(5) Uani 1 1 d . . . . .
C9 C 0.1325(3) 0.3166(2) 0.24271(12) 0.0305(5) Uani 1 1 d . . . . .
C8 C 0.1873(3) 0.3565(3) 0.29709(13) 0.0298(5) Uani 1 1 d . . . . .
C12 C 0.1600(3) 0.2643(3) 0.34036(13) 0.0323(6) Uani 1 1 d . . . . .
C13 C 0.1951(3) 0.2546(3) 0.40735(14) 0.0386(7) Uani 1 1 d . . . . .
C7 C 0.2549(3) 0.4749(2) 0.29836(13) 0.0310(6) Uani 1 1 d . . . . .
H7 H 0.2281 0.5148 0.3370 0.037 Uiso 1 1 calc R U . . .
C6 C 0.6065(3) 0.3548(3) 0.30875(18) 0.0474(8) Uani 1 1 d . . . . .
H6 H 0.6488 0.2820 0.3114 0.057 Uiso 1 1 calc R U . . .
C26 C 0.3302(3) 0.4659(3) 0.15181(15) 0.0388(7) Uani 1 1 d . . . . .
C11 C 0.1978(3) 0.5462(3) 0.24340(13) 0.0342(6) Uani 1 1 d . . . . .
H11A H 0.1096 0.5705 0.2547 0.041 Uiso 1 1 calc R U . . .
H11B H 0.2498 0.6175 0.2386 0.041 Uiso 1 1 calc R U . . .
C19 C 0.0998(3) 0.2990(3) 0.12943(14) 0.0434(8) Uani 1 1 d . . . . .
H19A H 0.1414 0.2223 0.1341 0.052 Uiso 1 1 calc R U . . .
H19B H 0.1408 0.3382 0.0941 0.052 Uiso 1 1 calc R U . . .
C10 C 0.1913(3) 0.4838(3) 0.17958(14) 0.0333(6) Uani 1 1 d . . . . .
C1 C 0.6766(3) 0.4576(3) 0.31161(15) 0.0403(7) Uani 1 1 d . . . . .
C5 C 0.4710(3) 0.3605(3) 0.30186(18) 0.0435(7) Uani 1 1 d . . . . .
H5 H 0.4234 0.2905 0.2990 0.052 Uiso 1 1 calc R U . . .
C4 C 0.4050(3) 0.4672(3) 0.29910(13) 0.0321(6) Uani 1 1 d . . . . .
C14 C 0.1723(5) 0.1508(4) 0.43956(19) 0.0672(12) Uani 1 1 d . . . . .
H14 H 0.1332 0.0868 0.4195 0.081 Uiso 1 1 calc R U . . .
C20 C -0.0435(4) 0.2797(3) 0.11431(15) 0.0462(8) Uani 1 1 d . . . . .
C2 C 0.6157(3) 0.5660(3) 0.3070(2) 0.0547(9) Uani 1 1 d . . . . .
H2A H 0.6646 0.6355 0.3076 0.066 Uiso 1 1 calc R U . . .
C3 C 0.4798(3) 0.5698(3) 0.30153(19) 0.0500(9) Uani 1 1 d . . . . .
H3 H 0.4380 0.6428 0.2994 0.060 Uiso 1 1 calc R U . . .
C21 C -0.1462(4) 0.3295(4) 0.1472(2) 0.0573(9) Uani 1 1 d . . . . .
H21 H -0.1289 0.3782 0.1813 0.069 Uiso 1 1 calc R U . . .
C15 C 0.2084(7) 0.1427(6) 0.5022(2) 0.0873(17) Uani 1 1 d . . . . .
H15 H 0.1922 0.0729 0.5240 0.105 Uiso 1 1 calc R U . . .
C18 C 0.2611(6) 0.3432(4) 0.43751(18) 0.0682(13) Uani 1 1 d . . . . .
H18 H 0.2822 0.4118 0.4157 0.082 Uiso 1 1 calc R U . . .
C22 C -0.2741(5) 0.3078(5) 0.1298(3) 0.0828(16) Uani 1 1 d . . . . .
H22 H -0.3423 0.3420 0.1524 0.099 Uiso 1 1 calc R U . . .
C16 C 0.2672(6) 0.2351(5) 0.53242(19) 0.0796(15) Uani 1 1 d . . . . .
H16 H 0.2862 0.2302 0.5749 0.096 Uiso 1 1 calc R U . . .
C27 C 0.5095(5) 0.5671(5) 0.1074(3) 0.0906(18) Uani 1 1 d . . . . .
H27A H 0.5103 0.5084 0.0750 0.136 Uiso 1 1 calc R U . . .
H27B H 0.5750 0.5481 0.1381 0.136 Uiso 1 1 calc R U . . .
H27C H 0.5280 0.6433 0.0897 0.136 Uiso 1 1 calc R U . . .
C25 C -0.0725(6) 0.2040(6) 0.0646(2) 0.0858(17) Uani 1 1 d . . . . .
H25 H -0.0057 0.1657 0.0429 0.103 Uiso 1 1 calc R U . . .
C17 C 0.2971(7) 0.3330(5) 0.4998(2) 0.0828(16) Uani 1 1 d . . . . .
H17 H 0.3423 0.3944 0.5192 0.099 Uiso 1 1 calc R U . . .
C23 C -0.3025(7) 0.2368(8) 0.0801(4) 0.113(3) Uani 1 1 d . . . . .
H23 H -0.3891 0.2231 0.0685 0.135 Uiso 1 1 calc R U . . .
C24 C -0.2041(9) 0.1870(8) 0.0479(3) 0.122(3) Uani 1 1 d . . . . .
H24 H -0.2238 0.1397 0.0136 0.146 Uiso 1 1 calc R U . . .

loop_
_atom_site_aniso_label
_atom_site_aniso_U_11
_atom_site_aniso_U_22
_atom_site_aniso_U_33
_atom_site_aniso_U_23
_atom_site_aniso_U_13
_atom_site_aniso_U_12
Br1 0.02449(16) 0.0649(2) 0.0800(3) 0.0196(2) -0.00255(16) -0.00215(16)
O1 0.0379(11) 0.0405(11) 0.0358(10) 0.0000(9) -0.0026(9) -0.0141(9)
O2 0.0376(12) 0.0607(13) 0.0393(10) 0.0157(10) 0.0066(9) 0.0166(13)
O3 0.0350(14) 0.0428(13) 0.099(2) -0.0043(12) 0.0159(13) 0.0080(11)
O4 0.0406(14) 0.0413(13) 0.104(2) 0.0084(13) 0.0309(14) -0.0021(11)
N1 0.0402(14) 0.0421(14) 0.0370(12) 0.0049(10) -0.0015(11) -0.0116(11)
N2 0.0317(12) 0.0453(13) 0.0313(11) 0.0007(10) -0.0015(10) -0.0055(11)
C9 0.0219(12) 0.0355(13) 0.0342(12) 0.0007(10) 0.0008(11) -0.0054(12)
C8 0.0229(12) 0.0337(14) 0.0330(12) 0.0005(11) -0.0022(10) -0.0031(11)
C12 0.0245(14) 0.0384(14) 0.0341(13) -0.0001(11) 0.0007(11) -0.0039(11)
C13 0.0345(16) 0.0460(17) 0.0353(14) 0.0024(12) 0.0009(12) -0.0001(13)
C7 0.0248(13) 0.0299(14) 0.0383(13) -0.0007(11) -0.0015(11) -0.0002(11)
C6 0.0331(17) 0.0326(15) 0.076(2) -0.0011(15) 0.0010(15) 0.0058(12)
C26 0.0280(14) 0.0387(16) 0.0498(15) 0.0038(13) 0.0060(12) 0.0017(12)
C11 0.0272(13) 0.0303(13) 0.0450(14) 0.0040(13) 0.0019(11) 0.0040(12)
C19 0.0407(19) 0.0568(19) 0.0326(14) -0.0042(13) -0.0034(13) -0.0016(15)
C10 0.0237(12) 0.0369(14) 0.0392(14) 0.0077(12) 0.0033(12) 0.0050(11)
C1 0.0228(13) 0.0464(16) 0.0516(16) 0.0066(14) -0.0014(11) -0.0013(12)
C5 0.0326(16) 0.0265(14) 0.071(2) -0.0027(14) -0.0016(14) -0.0030(12)
C4 0.0251(13) 0.0293(13) 0.0421(13) -0.0008(11) -0.0036(11) -0.0010(11)
C14 0.077(3) 0.069(3) 0.056(2) 0.020(2) -0.014(2) -0.020(2)
C20 0.045(2) 0.054(2) 0.0390(16) 0.0068(14) -0.0104(14) -0.0094(16)
C2 0.0344(17) 0.0349(16) 0.095(3) 0.0064(17) -0.0104(17) -0.0079(14)
C3 0.0340(16) 0.0287(15) 0.087(2) 0.0034(15) -0.0123(16) -0.0019(13)
C21 0.0383(18) 0.061(2) 0.073(2) 0.0061(18) -0.0089(18) -0.0021(19)
C15 0.109(4) 0.094(4) 0.059(2) 0.035(3) -0.015(3) -0.016(3)
C18 0.103(4) 0.057(2) 0.0440(19) 0.0023(17) -0.018(2) -0.015(3)
C22 0.040(2) 0.088(4) 0.120(4) 0.031(3) -0.017(3) -0.001(2)
C16 0.103(4) 0.098(4) 0.0377(19) 0.008(2) -0.018(2) -0.003(3)
C27 0.052(3) 0.067(3) 0.152(5) 0.002(3) 0.054(3) -0.011(2)
C25 0.089(4) 0.114(4) 0.055(2) -0.015(3) -0.011(2) -0.031(3)
C17 0.126(5) 0.077(3) 0.045(2) -0.003(2) -0.027(3) -0.012(3)
C23 0.064(4) 0.157(7) 0.116(5) 0.042(5) -0.048(4) -0.039(4)
C24 0.115(6) 0.167(7) 0.082(4) -0.015(4) -0.048(4) -0.061(6)

loop_
_atom_type_symbol
_atom_type_description
_atom_type_scat_dispersion_real
_atom_type_scat_dispersion_imag
_atom_type_scat_source
C C 0.0181 0.0091 'International Tables Vol C Tables 4.2.6.8 and 6.1.1.4'
H H 0.0000 0.0000 'International Tables Vol C Tables 4.2.6.8 and 6.1.1.4'
Br Br -0.6763 1.2805 'International Tables Vol C Tables 4.2.6.8 and 6.1.1.4'
N N 0.0311 0.0180 'International Tables Vol C Tables 4.2.6.8 and 6.1.1.4'
O O 0.0492 0.0322 'International Tables Vol C Tables 4.2.6.8 and 6.1.1.4'

loop_
_geom_angle_atom_site_label_1
_geom_angle_atom_site_label_2
_geom_angle_atom_site_label_3
_geom_angle
_geom_angle_site_symmetry_1
_geom_angle_site_symmetry_3
_geom_angle_publ_flag
C9 O1 N1 107.1(2) . . ?
C10 O2 H2 109.5 . . ?
C26 O4 C27 116.9(3) . . ?
C12 N1 O1 105.8(2) . . ?
C9 N2 C19 121.0(3) . . ?
C9 N2 C10 116.5(2) . . ?
C19 N2 C10 118.9(2) . . ?
O1 C9 N2 118.4(2) . . ?
O1 C9 C8 111.7(2) . . ?
N2 C9 C8 129.9(3) . . ?
C9 C8 C12 103.4(2) . . ?
C9 C8 C7 119.7(2) . . ?
C12 C8 C7 136.9(3) . . ?
N1 C12 C8 112.0(2) . . ?
N1 C12 C13 118.5(3) . . ?
C8 C12 C13 129.5(3) . . ?
C14 C13 C12 120.3(3) . . ?
C18 C13 C12 121.4(3) . . ?
C18 C13 C14 118.1(3) . . ?
C8 C7 H7 107.2 . . ?
C8 C7 C11 106.2(2) . . ?
C8 C7 C4 114.1(2) . . ?
C11 C7 H7 107.2 . . ?
C4 C7 H7 107.2 . . ?
C4 C7 C11 114.5(2) . . ?
C1 C6 H6 120.5 . . ?
C1 C6 C5 119.0(3) . . ?
C5 C6 H6 120.5 . . ?
O3 C26 O4 125.1(3) . . ?
O3 C26 C10 124.7(3) . . ?
O4 C26 C10 110.2(3) . . ?
C7 C11 H11A 108.1 . . ?
C7 C11 H11B 108.1 . . ?
H11A C11 H11B 107.3 . . ?
C10 C11 C7 117.0(2) . . ?
C10 C11 H11A 108.1 . . ?
C10 C11 H11B 108.1 . . ?
N2 C19 H19A 108.4 . . ?
N2 C19 H19B 108.4 . . ?
N2 C19 C20 115.4(3) . . ?
H19A C19 H19B 107.5 . . ?
C20 C19 H19A 108.4 . . ?
C20 C19 H19B 108.4 . . ?
O2 C10 N2 109.0(2) . . ?
O2 C10 C26 105.8(2) . . ?
O2 C10 C11 111.1(2) . . ?
N2 C10 C26 109.5(2) . . ?
N2 C10 C11 110.2(2) . . ?
C11 C10 C26 111.1(2) . . ?
C6 C1 Br1 118.5(2) . . ?
C6 C1 C2 121.2(3) . . ?
C2 C1 Br1 120.3(2) . . ?
C6 C5 H5 119.0 . . ?
C4 C5 C6 121.9(3) . . ?
C4 C5 H5 119.0 . . ?
C5 C4 C7 122.4(3) . . ?
C5 C4 C3 117.3(3) . . ?
C3 C4 C7 120.1(3) . . ?
C13 C14 H14 120.3 . . ?
C13 C14 C15 119.4(5) . . ?
C15 C14 H14 120.3 . . ?
C21 C20 C19 124.4(3) . . ?
C21 C20 C25 118.5(4) . . ?
C25 C20 C19 117.1(4) . . ?
C1 C2 H2A 120.6 . . ?
C1 C2 C3 118.8(3) . . ?
C3 C2 H2A 120.6 . . ?
C4 C3 C2 121.7(3) . . ?
C4 C3 H3 119.2 . . ?
C2 C3 H3 119.2 . . ?
C20 C21 H21 119.8 . . ?
C22 C21 C20 120.5(5) . . ?
C22 C21 H21 119.8 . . ?
C14 C15 H15 119.3 . . ?
C16 C15 C14 121.3(5) . . ?
C16 C15 H15 119.3 . . ?
C13 C18 H18 119.3 . . ?
C13 C18 C17 121.5(4) . . ?
C17 C18 H18 119.3 . . ?
C21 C22 H22 119.5 . . ?
C23 C22 C21 121.0(6) . . ?
C23 C22 H22 119.5 . . ?
C15 C16 H16 120.5 . . ?
C17 C16 C15 119.0(4) . . ?
C17 C16 H16 120.5 . . ?
O4 C27 H27A 109.5 . . ?
O4 C27 H27B 109.5 . . ?
O4 C27 H27C 109.5 . . ?
H27A C27 H27B 109.5 . . ?
H27A C27 H27C 109.5 . . ?
H27B C27 H27C 109.5 . . ?
C20 C25 H25 120.7 . . ?
C20 C25 C24 118.6(6) . . ?
C24 C25 H25 120.7 . . ?
C18 C17 H17 119.8 . . ?
C16 C17 C18 120.4(5) . . ?
C16 C17 H17 119.8 . . ?
C22 C23 H23 120.4 . . ?
C24 C23 C22 119.3(5) . . ?
C24 C23 H23 120.4 . . ?
C25 C24 H24 119.0 . . ?
C23 C24 C25 122.0(6) . . ?
C23 C24 H24 119.0 . . ?

loop_
_geom_bond_atom_site_label_1
_geom_bond_atom_site_label_2
_geom_bond_distance
_geom_bond_site_symmetry_2
_geom_bond_publ_flag
Br1 C1 1.905(3) . ?
O1 N1 1.434(3) . ?
O1 C9 1.342(3) . ?
O2 H2 0.8200 . ?
O2 C10 1.399(3) . ?
O3 C26 1.190(4) . ?
O4 C26 1.321(4) . ?
O4 C27 1.441(5) . ?
N1 C12 1.317(4) . ?
N2 C9 1.351(4) . ?
N2 C19 1.465(4) . ?
N2 C10 1.468(4) . ?
C9 C8 1.365(4) . ?
C8 C12 1.420(4) . ?
C8 C7 1.505(4) . ?
C12 C13 1.479(4) . ?
C13 C14 1.380(5) . ?
C13 C18 1.367(5) . ?
C7 H7 0.9800 . ?
C7 C11 1.538(4) . ?
C7 C4 1.532(4) . ?
C6 H6 0.9300 . ?
C6 C1 1.366(5) . ?
C6 C5 1.390(5) . ?
C26 C10 1.548(4) . ?
C11 H11A 0.9700 . ?
C11 H11B 0.9700 . ?
C11 C10 1.536(4) . ?
C19 H19A 0.9700 . ?
C19 H19B 0.9700 . ?
C19 C20 1.511(5) . ?
C1 C2 1.377(5) . ?
C5 H5 0.9300 . ?
C5 C4 1.382(4) . ?
C4 C3 1.388(4) . ?
C14 H14 0.9300 . ?
C14 C15 1.391(6) . ?
C20 C21 1.380(6) . ?
C20 C25 1.395(6) . ?
C2 H2A 0.9300 . ?
C2 C3 1.390(5) . ?
C3 H3 0.9300 . ?
C21 H21 0.9300 . ?
C21 C22 1.378(6) . ?
C15 H15 0.9300 . ?
C15 C16 1.366(8) . ?
C18 H18 0.9300 . ?
C18 C17 1.386(6) . ?
C22 H22 0.9300 . ?
C22 C23 1.363(10) . ?
C16 H16 0.9300 . ?
C16 C17 1.342(7) . ?
C27 H27A 0.9600 . ?
C27 H27B 0.9600 . ?
C27 H27C 0.9600 . ?
C25 H25 0.9300 . ?
C25 C24 1.401(9) . ?
C17 H17 0.9300 . ?
C23 H23 0.9300 . ?
C23 C24 1.339(12) . ?
C24 H24 0.9300 . ?

loop_
_geom_torsion_atom_site_label_1
_geom_torsion_atom_site_label_2
_geom_torsion_atom_site_label_3
_geom_torsion_atom_site_label_4
_geom_torsion
_geom_torsion_site_symmetry_1
_geom_torsion_site_symmetry_2
_geom_torsion_site_symmetry_3
_geom_torsion_site_symmetry_4
_geom_torsion_publ_flag
Br1 C1 C2 C3 -176.9(3) . . . . ?
O1 N1 C12 C8 -0.2(3) . . . . ?
O1 N1 C12 C13 -179.6(3) . . . . ?
O1 C9 C8 C12 0.0(3) . . . . ?
O1 C9 C8 C7 -179.7(3) . . . . ?
O3 C26 C10 O2 -128.4(4) . . . . ?
O3 C26 C10 N2 -11.1(4) . . . . ?
O3 C26 C10 C11 110.9(4) . . . . ?
O4 C26 C10 O2 52.9(4) . . . . ?
O4 C26 C10 N2 170.2(3) . . . . ?
O4 C26 C10 C11 -67.8(3) . . . . ?
N1 O1 C9 N2 -178.9(3) . . . . ?
N1 O1 C9 C8 -0.2(3) . . . . ?
N1 C12 C13 C14 6.8(5) . . . . ?
N1 C12 C13 C18 -179.1(4) . . . . ?
N2 C9 C8 C12 178.6(3) . . . . ?
N2 C9 C8 C7 -1.2(5) . . . . ?
N2 C19 C20 C21 4.7(5) . . . . ?
N2 C19 C20 C25 -173.8(4) . . . . ?
C9 O1 N1 C12 0.3(3) . . . . ?
C9 N2 C19 C20 86.8(4) . . . . ?
C9 N2 C10 O2 -148.3(3) . . . . ?
C9 N2 C10 C26 96.3(3) . . . . ?
C9 N2 C10 C11 -26.2(3) . . . . ?
C9 C8 C12 N1 0.2(3) . . . . ?
C9 C8 C12 C13 179.5(3) . . . . ?
C9 C8 C7 C11 22.8(3) . . . . ?
C9 C8 C7 C4 -104.3(3) . . . . ?
C8 C12 C13 C14 -172.5(4) . . . . ?
C8 C12 C13 C18 1.6(6) . . . . ?
C8 C7 C11 C10 -48.3(3) . . . . ?
C8 C7 C4 C5 -3.4(4) . . . . ?
C8 C7 C4 C3 -178.7(3) . . . . ?
C12 C8 C7 C11 -156.9(3) . . . . ?
C12 C8 C7 C4 76.0(4) . . . . ?
C12 C13 C14 C15 178.7(5) . . . . ?
C12 C13 C18 C17 -178.2(5) . . . . ?
C13 C14 C15 C16 -0.7(9) . . . . ?
C13 C18 C17 C16 -0.3(9) . . . . ?
C7 C8 C12 N1 179.8(3) . . . . ?
C7 C8 C12 C13 -0.8(6) . . . . ?
C7 C11 C10 O2 172.5(2) . . . . ?
C7 C11 C10 N2 51.7(3) . . . . ?
C7 C11 C10 C26 -69.9(3) . . . . ?
C7 C4 C3 C2 175.1(3) . . . . ?
C6 C1 C2 C3 2.2(6) . . . . ?
C6 C5 C4 C7 -173.5(3) . . . . ?
C6 C5 C4 C3 2.0(5) . . . . ?
C11 C7 C4 C5 -126.0(3) . . . . ?
C11 C7 C4 C3 58.7(4) . . . . ?
C19 N2 C9 O1 -20.5(4) . . . . ?
C19 N2 C9 C8 161.1(3) . . . . ?
C19 N2 C10 O2 52.9(3) . . . . ?
C19 N2 C10 C26 -62.5(3) . . . . ?
C19 N2 C10 C11 175.0(3) . . . . ?
C19 C20 C21 C22 179.5(4) . . . . ?
C19 C20 C25 C24 -178.0(6) . . . . ?
C10 N2 C9 O1 -178.8(2) . . . . ?
C10 N2 C9 C8 2.8(5) . . . . ?
C10 N2 C19 C20 -115.4(3) . . . . ?
C1 C6 C5 C4 -1.3(6) . . . . ?
C1 C2 C3 C4 -1.5(6) . . . . ?
C5 C6 C1 Br1 178.3(3) . . . . ?
C5 C6 C1 C2 -0.8(5) . . . . ?
C5 C4 C3 C2 -0.5(6) . . . . ?
C4 C7 C11 C10 78.5(3) . . . . ?
C14 C13 C18 C17 -4.1(8) . . . . ?
C14 C15 C16 C17 -3.7(10) . . . . ?
C20 C21 C22 C23 0.0(8) . . . . ?
C20 C25 C24 C23 -3.1(12) . . . . ?
C21 C20 C25 C24 3.4(8) . . . . ?
C21 C22 C23 C24 0.5(11) . . . . ?
C15 C16 C17 C18 4.2(10) . . . . ?
C18 C13 C14 C15 4.5(7) . . . . ?
C22 C23 C24 C25 1.1(13) . . . . ?
C27 O4 C26 O3 4.1(6) . . . . ?
C27 O4 C26 C10 -177.2(4) . . . . ?
C25 C20 C21 C22 -2.0(6) . . . . ?
